data_2106845
loop_
_publ_author_name
'Bouloux, J.C.'
'Galy, J.'

_publ_section_title
;
 Structure cristalline de l'hypovanadate Ca V4 O9
;
_journal_name_full 'Acta Crystallographica B (24,1968-38,1982)'
_journal_page_first 1335
_journal_page_last 1338
_journal_volume 29
_journal_year 1973
_chemical_formula_sum 'Ca O9 V4'
_chemical_name_systematic 'Ca (V4 O9)'
_space_group_IT_number 85
_symmetry_space_group_name_Hall '-P 4a'
_symmetry_space_group_name_H-M 'P 4/n :2'
_cell_angle_alpha 90
_cell_angle_beta 90
_cell_angle_gamma 90
_cell_formula_units_Z 2
_cell_length_a 8.333
_cell_length_b 8.333
_cell_length_c 5.008
_cell_volume 347.750
_citation_journal_id_ASTM ACBCAR
_cod_data_source_file Bouloux_ACBCAR_1973_800.cif
_cod_data_source_block Ca1O9V4
_cod_original_cell_volume 347.75
_cod_original_formula_sum 'Ca1 O9 V4'
_cod_database_code 2106845

loop_
_symmetry_equiv_pos_as_xyz
x,y,z
-y+1/2,x,z
-x+1/2,-y+1/2,z
y,-x+1/2,z
-x,-y,-z
y-1/2,-x,-z
x-1/2,y-1/2,-z
-y,x-1/2,-z

loop_
_atom_site_label
_atom_site_type_symbol
_atom_site_fract_x
_atom_site_fract_y
_atom_site_fract_z
_atom_site_occupancy
_atom_site_U_iso_or_equiv
O2 O-2 0.177 0.499 0.939 1 0.0
Ca1 Ca+2 0.25 0.25 0.1674 1 0.0
V1 V+4 0.1584 0.5366 0.6256 1 0.0
O3 O-2 0.25 0.75 0.5 1 0.0
O1 O-2 0.044 0.357 0.464 1 0.0
